data_4032247
loop_
_publ_author_name
'Mukherjee, Prasun'
'Das, Asish R.'

_publ_section_title
;
 Spirocyclopropanes from Intramolecular Cyclopropanation of
 Pyranopyrazoles and Pyranopyrimidine-diones and Lewis Acid Mediated (3 +
 2) Cycloadditions of Spirocyclopropylpyrazolones.
;
_journal_issue 5
_journal_name_full 'The Journal of organic chemistry'
_journal_page_first 2794
_journal_page_last 2802
_journal_paper_doi 10.1021/acs.joc.7b00089
_journal_volume 82
_journal_year 2017
_chemical_formula_moiety 'C29 H21 N5 O3'
_chemical_formula_sum 'C29 H21 N5 O3'
_chemical_formula_weight 487.51
_chemical_name_systematic
; 
 ? 
;
_space_group_IT_number 14
_symmetry_cell_setting monoclinic
_symmetry_space_group_name_Hall '-P 2ybc'
_symmetry_space_group_name_H-M 'P 1 21/c 1'
_atom_sites_solution_hydrogens geom
_atom_sites_solution_primary direct
_atom_sites_solution_secondary difmap
_audit_creation_method SHELXL-97
_cell_angle_alpha 90.00
_cell_angle_beta 103.298(12)
_cell_angle_gamma 90.00
_cell_formula_units_Z 4
_cell_length_a 12.843(12)
_cell_length_b 11.009(10)
_cell_length_c 18.175(17)
_cell_measurement_reflns_used 3094
_cell_measurement_temperature 296(2)
_cell_measurement_theta_max 21.41
_cell_measurement_theta_min 2.18
_cell_volume 2501(4)
_computing_cell_refinement 'Bruker SAINT'
_computing_data_collection 'Bruker APEX2'
_computing_data_reduction 'Bruker SAINT'
_computing_molecular_graphics 'Bruker SHELXTL'
_computing_publication_material 'Bruker SHELXTL'
_computing_structure_refinement 'SHELXL-97 (Sheldrick, 2008)'
_computing_structure_solution 'SHELXS-97 (Sheldrick, 2008)'
_diffrn_ambient_temperature 296(2)
_diffrn_measured_fraction_theta_full 0.983
_diffrn_measured_fraction_theta_max 0.983
_diffrn_measurement_device_type 'Bruker APEX-II CCD'
_diffrn_measurement_method '\f and \w scans'
_diffrn_radiation_monochromator graphite
_diffrn_radiation_source 'fine-focus sealed tube'
_diffrn_radiation_type MoK\a
_diffrn_radiation_wavelength 0.71073
_diffrn_reflns_av_R_equivalents 0.0560
_diffrn_reflns_av_sigmaI/netI 0.0571
_diffrn_reflns_limit_h_max 14
_diffrn_reflns_limit_h_min -15
_diffrn_reflns_limit_k_max 13
_diffrn_reflns_limit_k_min -13
_diffrn_reflns_limit_l_max 21
_diffrn_reflns_limit_l_min -18
_diffrn_reflns_number 16252
_diffrn_reflns_theta_full 25.49
_diffrn_reflns_theta_max 25.49
_diffrn_reflns_theta_min 1.63
_exptl_absorpt_coefficient_mu 0.087
_exptl_crystal_colour colourless
_exptl_crystal_density_diffrn 1.300
_exptl_crystal_density_method 'not measured'
_exptl_crystal_description needle
_exptl_crystal_F_000 1024
_refine_diff_density_max 0.863
_refine_diff_density_min -0.216
_refine_diff_density_rms 0.054
_refine_ls_extinction_method none
_refine_ls_goodness_of_fit_ref 1.005
_refine_ls_hydrogen_treatment mixed
_refine_ls_matrix_type full
_refine_ls_number_parameters 335
_refine_ls_number_reflns 4577
_refine_ls_number_restraints 0
_refine_ls_restrained_S_all 1.005
_refine_ls_R_factor_all 0.1038
_refine_ls_R_factor_gt 0.0611
_refine_ls_shift/su_max 0.001
_refine_ls_shift/su_mean 0.000
_refine_ls_structure_factor_coef Fsqd
_refine_ls_weighting_details 'calc w=1/[\s^2^(Fo^2^)+(0.1257P)^2^+0.0000P] where P=(Fo^2^+2Fc^2^)/3'
_refine_ls_weighting_scheme calc
_refine_ls_wR_factor_gt 0.1786
_refine_ls_wR_factor_ref 0.2123
_reflns_number_gt 2599
_reflns_number_total 4577
_reflns_threshold_expression >2sigma(I)
_cod_data_source_file jo7b00089_si_004.cif
_cod_data_source_block ard_pm_phcn_0m
_cod_depositor_comments
;
The following automatic conversions were performed:

'_symmetry_cell_setting' value 'Monoclinic' changed to 'monoclinic'
according to
/home/data/users/saulius/crontab/automatic-downloads/current/ACS/lib/dictionaries/cif_core.dic
dictionary named 'cif_core.dic' version 2.4.2 from 2011-04-26.

Automatic conversion script
Id: cif_fix_values 4973 2017-02-22 13:04:09Z antanas 
;
_cod_original_sg_symbol_H-M 'P 21/c'
_cod_database_code 4032247

loop_
_symmetry_equiv_pos_as_xyz
'x, y, z'
'-x, y+1/2, -z+1/2'
'-x, -y, -z'
'x, -y-1/2, z-1/2'

loop_
_atom_site_label
_atom_site_type_symbol
_atom_site_fract_x
_atom_site_fract_y
_atom_site_fract_z
_atom_site_U_iso_or_equiv
_atom_site_adp_type
_atom_site_occupancy
_atom_site_symmetry_multiplicity
_atom_site_calc_flag
_atom_site_refinement_flags
O1 O 0.62157(15) 0.46544(18) 1.06855(12) 0.0617(6) Uani 1 1 d .
O2 O 0.92213(16) 0.23755(18) 0.96929(13) 0.0668(6) Uani 1 1 d .
O3 O 1.05250(16) 0.3613(2) 1.02781(13) 0.0713(7) Uani 1 1 d .
N1 N 0.80315(17) 0.4903(2) 1.11845(13) 0.0501(6) Uani 1 1 d .
N2 N 0.89717(17) 0.4507(2) 1.10079(13) 0.0497(6) Uani 1 1 d .
N3 N 0.62421(18) 0.2610(2) 0.92792(13) 0.0516(6) Uani 1 1 d .
N4 N 0.8495(2) 0.4211(3) 0.84228(16) 0.0770(8) Uani 1 1 d .
N5 N 0.6778(3) 0.6794(3) 0.93978(18) 0.0841(9) Uani 1 1 d .
C1 C 0.8254(3) 0.7246(3) 1.3009(2) 0.0806(11) Uani 1 1 d .
H1 H 0.8309 0.7766 1.3419 0.097 Uiso 1 1 calc R
C2 C 0.7316(3) 0.6685(4) 1.2700(2) 0.0955(13) Uani 1 1 d .
H2 H 0.6719 0.6839 1.2893 0.115 Uiso 1 1 calc R
C3 C 0.7234(3) 0.5890(4) 1.2106(2) 0.0804(11) Uani 1 1 d .
H3 H 0.6591 0.5494 1.1907 0.096 Uiso 1 1 calc R
C4 C 0.8101(2) 0.5688(2) 1.18109(16) 0.0500(7) Uani 1 1 d .
C5 C 0.7134(2) 0.4509(2) 1.06696(16) 0.0467(7) Uani 1 1 d .
C6 C 0.75599(19) 0.3824(2) 1.00637(15) 0.0435(7) Uani 1 1 d .
C7 C 0.7168(2) 0.4503(2) 0.92888(16) 0.0460(7) Uani 1 1 d .
C8 C 0.6096(2) 0.3798(2) 0.89317(15) 0.0459(7) Uani 1 1 d .
H8 H 0.5508 0.4202 0.9096 0.055 Uiso 1 1 calc R
C9 C 0.5831(2) 0.3780(2) 0.80834(16) 0.0471(7) Uani 1 1 d .
C10 C 0.5960(2) 0.2764(3) 0.76876(17) 0.0572(8) Uani 1 1 d .
H10 H 0.6215 0.2055 0.7944 0.069 Uiso 1 1 calc R
C11 C 0.5714(3) 0.2779(3) 0.6910(2) 0.0667(9) Uani 1 1 d .
H11 H 0.5787 0.2075 0.6644 0.080 Uiso 1 1 calc R
C12 C 0.5362(2) 0.3829(3) 0.65250(19) 0.0668(9) Uani 1 1 d .
H12 H 0.5196 0.3836 0.5999 0.080 Uiso 1 1 calc R
C13 C 0.9054(2) 0.6249(3) 1.21152(17) 0.0599(8) Uani 1 1 d .
H13 H 0.9652 0.6099 1.1922 0.072 Uiso 1 1 calc R
C14 C 0.9116(3) 0.7033(3) 1.2706(2) 0.0752(10) Uani 1 1 d .
H14 H 0.9758 0.7430 1.2906 0.090 Uiso 1 1 calc R
C15 C 0.8739(2) 0.3890(2) 1.04024(15) 0.0440(7) Uani 1 1 d .
C16 C 0.7000(2) 0.2599(2) 0.98660(15) 0.0461(7) Uani 1 1 d .
C17 C 0.7272(2) 0.1516(2) 1.03358(16) 0.0497(7) Uani 1 1 d .
C18 C 0.7846(2) 0.1571(3) 1.10793(17) 0.0558(8) Uani 1 1 d .
H18 H 0.8097 0.2315 1.1291 0.067 Uiso 1 1 calc R
C19 C 0.8044(3) 0.0537(3) 1.1503(2) 0.0696(9) Uani 1 1 d .
H19 H 0.8427 0.0581 1.2003 0.084 Uiso 1 1 calc R
C20 C 0.7684(3) -0.0564(3) 1.1200(2) 0.0829(11) Uani 1 1 d .
H20 H 0.7819 -0.1263 1.1494 0.100 Uiso 1 1 calc R
C21 C 0.7130(4) -0.0636(3) 1.0471(2) 0.0919(13) Uani 1 1 d .
H21 H 0.6890 -0.1386 1.0264 0.110 Uiso 1 1 calc R
C22 C 0.6925(3) 0.0388(3) 1.0042(2) 0.0763(10) Uani 1 1 d .
H22 H 0.6544 0.0329 0.9542 0.092 Uiso 1 1 calc R
C23 C 0.5257(3) 0.4857(3) 0.6914(2) 0.0705(9) Uani 1 1 d .
H23 H 0.5031 0.5574 0.6657 0.085 Uiso 1 1 calc R
C24 C 0.5486(2) 0.4831(3) 0.76875(18) 0.0614(8) Uani 1 1 d .
H24 H 0.5407 0.5535 0.7952 0.074 Uiso 1 1 calc R
C25 C 0.7931(2) 0.4348(3) 0.88094(17) 0.0514(7) Uani 1 1 d .
C26 C 0.6972(2) 0.5801(3) 0.93595(17) 0.0549(8) Uani 1 1 d .
C27 C 0.9614(2) 0.3301(3) 1.01224(16) 0.0505(7) Uani 1 1 d .
C28 C 0.9945(3) 0.1710(4) 0.9336(2) 0.0953(13) Uani 1 1 d .
H28A H 1.0440 0.1228 0.9706 0.114 Uiso 1 1 calc R
H28B H 1.0352 0.2263 0.9095 0.114 Uiso 1 1 calc R
C29 C 0.9257(5) 0.0915(6) 0.8766(4) 0.192(4) Uani 1 1 d .
H29A H 0.9092 0.0187 0.9006 0.288 Uiso 1 1 calc R
H29B H 0.9628 0.0708 0.8381 0.288 Uiso 1 1 calc R
H29C H 0.8607 0.1335 0.8541 0.288 Uiso 1 1 calc R

loop_
_atom_site_aniso_label
_atom_site_aniso_U_11
_atom_site_aniso_U_22
_atom_site_aniso_U_33
_atom_site_aniso_U_23
_atom_site_aniso_U_13
_atom_site_aniso_U_12
O1 0.0395(12) 0.0812(14) 0.0661(14) -0.0095(11) 0.0157(10) 0.0022(9)
O2 0.0583(13) 0.0699(13) 0.0786(16) -0.0186(12) 0.0290(11) 0.0028(10)
O3 0.0414(12) 0.0935(16) 0.0805(17) -0.0110(13) 0.0175(11) 0.0008(11)
N1 0.0366(12) 0.0652(14) 0.0506(15) -0.0124(12) 0.0142(10) -0.0025(10)
N2 0.0372(12) 0.0625(14) 0.0508(15) -0.0050(12) 0.0131(11) -0.0009(10)
N3 0.0442(13) 0.0566(14) 0.0529(15) -0.0021(12) 0.0088(11) -0.0080(10)
N4 0.0548(17) 0.122(2) 0.0552(19) -0.0006(17) 0.0159(15) -0.0089(15)
N5 0.094(2) 0.0565(18) 0.095(2) -0.0052(16) 0.0078(18) 0.0070(15)
C1 0.077(3) 0.090(3) 0.071(3) -0.030(2) 0.010(2) 0.007(2)
C2 0.068(2) 0.123(3) 0.101(3) -0.052(3) 0.032(2) -0.002(2)
C3 0.054(2) 0.109(3) 0.085(3) -0.045(2) 0.0310(18) -0.0149(18)
C4 0.0488(17) 0.0546(16) 0.0471(18) -0.0077(14) 0.0120(13) 0.0006(12)
C5 0.0383(16) 0.0519(16) 0.0507(18) -0.0011(13) 0.0122(12) -0.0002(12)
C6 0.0387(14) 0.0495(15) 0.0432(16) -0.0043(12) 0.0112(11) -0.0015(11)
C7 0.0407(15) 0.0502(16) 0.0474(17) -0.0017(13) 0.0110(12) -0.0007(11)
C8 0.0389(14) 0.0528(16) 0.0453(17) -0.0006(13) 0.0084(12) -0.0016(11)
C9 0.0368(14) 0.0566(17) 0.0468(18) -0.0048(14) 0.0075(12) -0.0035(12)
C10 0.0601(19) 0.0591(18) 0.053(2) -0.0037(15) 0.0145(15) -0.0044(14)
C11 0.065(2) 0.075(2) 0.066(2) -0.0183(18) 0.0258(17) -0.0141(16)
C12 0.0558(19) 0.096(3) 0.048(2) 0.0006(19) 0.0097(15) -0.0052(17)
C13 0.0498(17) 0.071(2) 0.060(2) -0.0146(16) 0.0131(14) -0.0021(14)
C14 0.059(2) 0.085(2) 0.074(3) -0.0277(19) 0.0008(18) -0.0029(17)
C15 0.0387(14) 0.0511(15) 0.0426(17) -0.0024(13) 0.0098(12) -0.0024(11)
C16 0.0411(15) 0.0515(16) 0.0464(18) -0.0044(13) 0.0118(13) -0.0032(11)
C17 0.0500(16) 0.0532(16) 0.0474(18) -0.0024(14) 0.0144(13) -0.0010(12)
C18 0.0544(18) 0.0596(17) 0.055(2) 0.0013(15) 0.0149(14) -0.0021(14)
C19 0.069(2) 0.083(2) 0.058(2) 0.0142(18) 0.0152(17) 0.0084(17)
C20 0.094(3) 0.065(2) 0.092(3) 0.017(2) 0.024(2) 0.0135(19)
C21 0.132(4) 0.053(2) 0.085(3) -0.002(2) 0.013(3) 0.001(2)
C22 0.098(3) 0.064(2) 0.060(2) -0.0026(17) 0.0038(19) -0.0001(18)
C23 0.061(2) 0.084(2) 0.063(2) 0.0056(19) 0.0080(17) 0.0136(17)
C24 0.0571(18) 0.069(2) 0.054(2) -0.0014(16) 0.0046(15) 0.0106(15)
C25 0.0417(16) 0.0643(18) 0.0475(19) -0.0016(14) 0.0089(14) -0.0079(13)
C26 0.0505(17) 0.0558(18) 0.054(2) -0.0047(15) 0.0044(14) -0.0037(13)
C27 0.0444(17) 0.0599(17) 0.0486(18) -0.0023(14) 0.0138(13) 0.0012(13)
C28 0.094(3) 0.092(3) 0.114(3) -0.033(3) 0.053(3) 0.013(2)
C29 0.137(5) 0.195(6) 0.261(8) -0.165(6) 0.079(5) -0.019(4)

loop_
_atom_type_symbol
_atom_type_description
_atom_type_scat_dispersion_real
_atom_type_scat_dispersion_imag
_atom_type_scat_source
C C 0.0033 0.0016 'International Tables Vol C Tables 4.2.6.8 and 6.1.1.4'
H H 0.0000 0.0000 'International Tables Vol C Tables 4.2.6.8 and 6.1.1.4'
N N 0.0061 0.0033 'International Tables Vol C Tables 4.2.6.8 and 6.1.1.4'
O O 0.0106 0.0060 'International Tables Vol C Tables 4.2.6.8 and 6.1.1.4'

loop_
_geom_angle_atom_site_label_1
_geom_angle_atom_site_label_2
_geom_angle_atom_site_label_3
_geom_angle
C27 O2 C28 117.4(3)
C5 N1 N2 112.3(2)
C5 N1 C4 128.8(2)
N2 N1 C4 118.7(2)
C15 N2 N1 108.9(2)
C16 N3 C8 111.9(2)
C2 C1 C14 118.7(3)
C2 C1 H1 120.7
C14 C1 H1 120.7
C1 C2 C3 121.1(3)
C1 C2 H2 119.5
C3 C2 H2 119.5
C4 C3 C2 119.5(3)
C4 C3 H3 120.3
C2 C3 H3 120.3
C3 C4 C13 120.2(3)
C3 C4 N1 120.7(3)
C13 C4 N1 119.1(3)
O1 C5 N1 128.0(3)
O1 C5 C6 126.8(2)
N1 C5 C6 105.2(2)
C15 C6 C16 121.0(2)
C15 C6 C5 100.0(2)
C16 C6 C5 112.0(2)
C15 C6 C7 115.4(2)
C16 C6 C7 99.9(2)
C5 C6 C7 108.4(2)
C26 C7 C25 108.6(2)
C26 C7 C6 114.3(2)
C25 C7 C6 111.0(2)
C26 C7 C8 111.3(2)
C25 C7 C8 109.7(2)
C6 C7 C8 101.7(2)
N3 C8 C9 114.4(2)
N3 C8 C7 104.5(2)
C9 C8 C7 113.4(2)
N3 C8 H8 108.1
C9 C8 H8 108.1
C7 C8 H8 108.1
C10 C9 C24 118.5(3)
C10 C9 C8 121.9(3)
C24 C9 C8 119.6(3)
C9 C10 C11 120.4(3)
C9 C10 H10 119.8
C11 C10 H10 119.8
C12 C11 C10 120.4(3)
C12 C11 H11 119.8
C10 C11 H11 119.8
C23 C12 C11 119.8(3)
C23 C12 H12 120.1
C11 C12 H12 120.1
C14 C13 C4 119.2(3)
C14 C13 H13 120.4
C4 C13 H13 120.4
C13 C14 C1 121.3(3)
C13 C14 H14 119.4
C1 C14 H14 119.4
N2 C15 C27 119.0(2)
N2 C15 C6 113.3(2)
C27 C15 C6 127.6(3)
N3 C16 C17 122.2(2)
N3 C16 C6 114.7(2)
C17 C16 C6 123.0(2)
C18 C17 C22 118.0(3)
C18 C17 C16 122.4(3)
C22 C17 C16 119.6(3)
C19 C18 C17 120.1(3)
C19 C18 H18 119.9
C17 C18 H18 119.9
C18 C19 C20 120.6(3)
C18 C19 H19 119.7
C20 C19 H19 119.7
C21 C20 C19 120.0(3)
C21 C20 H20 120.0
C19 C20 H20 120.0
C20 C21 C22 120.0(4)
C20 C21 H21 120.0
C22 C21 H21 120.0
C21 C22 C17 121.2(3)
C21 C22 H22 119.4
C17 C22 H22 119.4
C12 C23 C24 119.6(3)
C12 C23 H23 120.2
C24 C23 H23 120.2
C23 C24 C9 121.3(3)
C23 C24 H24 119.3
C9 C24 H24 119.3
N4 C25 C7 177.8(3)
N5 C26 C7 177.1(3)
O3 C27 O2 126.1(3)
O3 C27 C15 124.9(3)
O2 C27 C15 109.0(2)
O2 C28 C29 105.7(3)
O2 C28 H28A 110.6
C29 C28 H28A 110.6
O2 C28 H28B 110.6
C29 C28 H28B 110.6
H28A C28 H28B 108.7
C28 C29 H29A 109.5
C28 C29 H29B 109.5
H29A C29 H29B 109.5
C28 C29 H29C 109.5
H29A C29 H29C 109.5
H29B C29 H29C 109.5

loop_
_geom_bond_atom_site_label_1
_geom_bond_atom_site_label_2
_geom_bond_distance
O1 C5 1.197(3)
O2 C27 1.312(3)
O2 C28 1.449(4)
O3 C27 1.189(3)
N1 C5 1.377(4)
N1 N2 1.389(3)
N1 C4 1.416(4)
N2 C15 1.269(3)
N3 C16 1.268(3)
N3 C8 1.446(4)
N4 C25 1.129(4)
N5 C26 1.127(4)
C1 C2 1.355(5)
C1 C14 1.365(5)
C1 H1 0.9300
C2 C3 1.375(5)
C2 H2 0.9300
C3 C4 1.360(4)
C3 H3 0.9300
C4 C13 1.369(4)
C5 C6 1.535(4)
C6 C15 1.499(4)
C6 C16 1.532(4)
C6 C7 1.571(4)
C7 C26 1.462(4)
C7 C25 1.463(4)
C7 C8 1.585(4)
C8 C9 1.501(4)
C8 H8 0.9800
C9 C10 1.360(4)
C9 C24 1.381(4)
C10 C11 1.375(4)
C10 H10 0.9300
C11 C12 1.373(5)
C11 H11 0.9300
C12 C23 1.357(5)
C12 H12 0.9300
C13 C14 1.365(4)
C13 H13 0.9300
C14 H14 0.9300
C15 C27 1.486(4)
C16 C17 1.462(4)
C17 C18 1.384(4)
C17 C22 1.384(4)
C18 C19 1.366(4)
C18 H18 0.9300
C19 C20 1.367(5)
C19 H19 0.9300
C20 C21 1.354(5)
C20 H20 0.9300
C21 C22 1.362(5)
C21 H21 0.9300
C22 H22 0.9300
C23 C24 1.369(5)
C23 H23 0.9300
C24 H24 0.9300
C28 C29 1.483(6)
C28 H28A 0.9700
C28 H28B 0.9700
C29 H29A 0.9600
C29 H29B 0.9600
C29 H29C 0.9600
